data_1551057
loop_
_publ_author_name
'Herod, Jordan D.'
'Bates, Martin A.'
'Whitwood, Adrian C.'
'Bruce, Duncan W.'

_publ_section_title
;
 Ionic N-phenylpyridinium tetracatenar mesogens: competing driving forces
 in mesophase formation and unprecedented difference in phase
 stabilisation within a homologous series.
;
_journal_issue 22
_journal_name_full 'Soft matter'
_journal_page_first 4432
_journal_page_last 4436
_journal_paper_doi 10.1039/c9sm00846b
_journal_volume 15
_journal_year 2019
_chemical_formula_moiety 'C55 H82 N O4, C F3 O3 S, 0.96(H2 O)'
_chemical_formula_sum 'C56 H83.92 F3 N O7.96 S'
_chemical_formula_weight 987.58
_space_group_crystal_system triclinic
_space_group_IT_number 2
_space_group_name_Hall '-P 1'
_space_group_name_H-M_alt 'P -1'
_symmetry_space_group_name_Hall '-P 1'
_symmetry_space_group_name_H-M 'P -1'
_atom_sites_solution_hydrogens mixed
_atom_sites_solution_primary dual
_audit_creation_date 2019-01-08
_audit_creation_method
;
Olex2 1.2
(compiled 2018.05.29 svn.r3508 for OlexSys, GUI svn.r5506)
;
_audit_update_record
;
2019-01-25 deposited with the CCDC.    2019-05-15 downloaded from the CCDC.
;
_cell_angle_alpha 92.279(2)
_cell_angle_beta 97.130(2)
_cell_angle_gamma 113.899(3)
_cell_formula_units_Z 2
_cell_length_a 9.2146(3)
_cell_length_b 10.5078(3)
_cell_length_c 31.0190(7)
_cell_measurement_reflns_used 13214
_cell_measurement_temperature 110.00(10)
_cell_measurement_theta_max 70.9540
_cell_measurement_theta_min 4.3020
_cell_volume 2711.22(15)
_computing_cell_refinement 'CrysAlisPro 1.171.39.46 (Rigaku OD, 2018)'
_computing_data_collection 'CrysAlisPro 1.171.39.46 (Rigaku OD, 2018)'
_computing_data_reduction 'CrysAlisPro 1.171.39.46 (Rigaku OD, 2018)'
_computing_molecular_graphics 'Olex2 (Dolomanov et al., 2009)'
_computing_publication_material 'Olex2 (Dolomanov et al., 2009)'
_computing_structure_refinement 'ShelXL (Sheldrick, 2015)'
_computing_structure_solution 'ShelXT (Sheldrick, 2015)'
_diffrn_ambient_environment N~2~
_diffrn_ambient_temperature 110.00(10)
_diffrn_detector 'CCD plate'
_diffrn_detector_area_resol_mean 16.1450
_diffrn_detector_type Eos
_diffrn_measured_fraction_theta_full 1.000
_diffrn_measured_fraction_theta_max 1.000
_diffrn_measurement_details
;
List of Runs (angles in degrees, time in seconds):

  # Type    Start    End  Width  t~exp~   \w     \q     \k     \f   Frames
#--------------------------------------------------------------------------
  1  \w    -30.00  70.00   1.00    3.00    --    0.00  77.00   0.00  100
  2  \w    -69.00  21.00   1.00    3.00    --    0.00 -57.00-120.00   90
  3  \w     33.00 123.00   1.00   12.00    --   54.00  57.00   0.00   90
  4  \w     24.00 124.00   1.00   12.00    --   54.00  77.00 -90.00  100
  5  \w     10.00 127.00   1.00   12.00    --   54.00  19.00-120.00  117
  6  \w    -15.00  75.00   1.00   12.00    --   54.00 -57.00  60.00   90
  7  \w     23.00 111.00   1.00   12.00    --   54.00-125.00  60.00   88
  8  \w     23.00 111.00   1.00   12.00    --   54.00-125.00 -30.00   88
  9  \w     23.00 111.00   1.00   12.00    --   54.00-125.00-120.00   88
 10  \w     36.00 113.00   1.00   12.00    --  108.00-111.00 -60.00   77
 11  \w    100.00 178.00   1.00   12.00    --  108.00 111.00-150.00   78
 12  \w     36.00 113.00   1.00   12.00    --  108.00-111.00-180.00   77
 13  \w     82.00 178.00   1.00   12.00    --  108.00  37.00  30.00   96
 14  \w     82.00 178.00   1.00   12.00    --  108.00  37.00 -90.00   96
 15  \w     35.00 142.00   1.00   12.00    --  108.00 -25.00  90.00  107
 16  \w     36.00 146.00   1.00   12.00    --  108.00 -91.00 120.00  110
 17  \w     36.00 113.00   1.00   12.00    --  108.00-111.00  60.00   77
 18  \w     35.00 134.00   1.00   12.00    --  108.00 -35.00-148.00   99
 19  \w     36.00 134.00   1.00   12.00    --  108.00 -37.00 -30.00   98
 20  \w     38.00 138.00   1.00   12.00    --  108.00 -77.00 -30.00  100
 21  \w     35.00 142.00   1.00   12.00    --  108.00 -25.00  30.00  107
 22  \w     40.00 130.00   1.00   12.00    --  108.00 -63.00-180.00   90
 23  \w     40.00 130.00   1.00   12.00    --  108.00 -63.00  90.00   90
 24  \w    100.00 178.00   1.00   12.00    --  108.00 111.00  90.00   78
 25  \w    -69.00  21.00   1.00    3.00    --    0.00 -57.00 -90.00   90
 26  \w    -72.00  26.00   1.00    3.00    --    0.00 -37.00 -60.00   98
 27  \w     33.00 123.00   1.00   12.00    --   54.00  57.00  90.00   90
 28  \w     24.00 124.00   1.00   12.00    --   54.00  77.00  30.00  100
 29  \w     24.00 124.00   1.00   12.00    --   54.00  77.00-150.00  100
 30  \w     24.00 124.00   1.00   12.00    --   54.00  77.00  90.00  100
 31  \w     24.00 124.00   1.00   12.00    --   54.00  77.00 150.00  100
 32  \w     24.00 124.00   1.00   12.00    --   54.00  77.00 -30.00  100
 33  \w     82.00 178.00   1.00   12.00    --  108.00  37.00-150.00   96
 34  \w     82.00 178.00   1.00   12.00    --  108.00  37.00 -30.00   96
 35  \w     36.00 178.00   1.00   12.00    --  108.00  12.00-180.00  142
;
_diffrn_measurement_device 'four-circle diffractometer'
_diffrn_measurement_device_type 'SuperNova, Dual, Cu at home/near, Eos'
_diffrn_measurement_method '\w scans'
_diffrn_orient_matrix_type 'CrysAlisPro convention (1999,Acta A55,543-557)'
_diffrn_orient_matrix_UB_11 -0.1721961000
_diffrn_orient_matrix_UB_12 -0.0084418000
_diffrn_orient_matrix_UB_13 -0.0079129000
_diffrn_orient_matrix_UB_21 -0.0606417000
_diffrn_orient_matrix_UB_22 -0.1383588000
_diffrn_orient_matrix_UB_23 0.0213220000
_diffrn_orient_matrix_UB_31 0.0302966000
_diffrn_orient_matrix_UB_32 0.0822003000
_diffrn_orient_matrix_UB_33 0.0448654000
_diffrn_radiation_monochromator mirror
_diffrn_radiation_probe x-ray
_diffrn_radiation_type CuK\a
_diffrn_radiation_wavelength 1.54184
_diffrn_reflns_av_R_equivalents 0.0409
_diffrn_reflns_av_unetI/netI 0.0303
_diffrn_reflns_Laue_measured_fraction_full 1.000
_diffrn_reflns_Laue_measured_fraction_max 1.000
_diffrn_reflns_limit_h_max 11
_diffrn_reflns_limit_h_min -11
_diffrn_reflns_limit_k_max 12
_diffrn_reflns_limit_k_min -12
_diffrn_reflns_limit_l_max 37
_diffrn_reflns_limit_l_min -30
_diffrn_reflns_number 38061
_diffrn_reflns_point_group_measured_fraction_full 1.000
_diffrn_reflns_point_group_measured_fraction_max 1.000
_diffrn_reflns_theta_full 67.076
_diffrn_reflns_theta_max 67.076
_diffrn_reflns_theta_min 4.331
_diffrn_source 'micro-focus sealed X-ray tube'
_diffrn_source_type 'SuperNova (Cu) X-ray Source'
_exptl_absorpt_coefficient_mu 1.044
_exptl_absorpt_correction_T_max 1.000
_exptl_absorpt_correction_T_min 0.562
_exptl_absorpt_correction_type gaussian
_exptl_absorpt_process_details
;
CrysAlisPro 1.171.39.46 (Rigaku Oxford Diffraction, 2018)
Numerical absorption correction based on gaussian integration over
            a multifaceted crystal model
Empirical absorption correction using spherical harmonics,
 implemented in SCALE3 ABSPACK scaling algorithm.
;
_exptl_crystal_colour 'clear dark yellow'
_exptl_crystal_colour_lustre clear
_exptl_crystal_colour_modifier dark
_exptl_crystal_colour_primary yellow
_exptl_crystal_density_diffrn 1.210
_exptl_crystal_description needle
_exptl_crystal_F_000 1067
_exptl_crystal_size_max 0.623
_exptl_crystal_size_mid 0.102
_exptl_crystal_size_min 0.021
_refine_diff_density_max 0.756
_refine_diff_density_min -0.452
_refine_diff_density_rms 0.053
_refine_ls_extinction_method none
_refine_ls_goodness_of_fit_ref 1.020
_refine_ls_hydrogen_treatment constr
_refine_ls_matrix_type full
_refine_ls_number_parameters 740
_refine_ls_number_reflns 9663
_refine_ls_number_restraints 55
_refine_ls_restrained_S_all 1.030
_refine_ls_R_factor_all 0.0619
_refine_ls_R_factor_gt 0.0528
_refine_ls_shift/su_max 0.001
_refine_ls_shift/su_mean 0.000
_refine_ls_structure_factor_coef Fsqd
_refine_ls_weighting_details 'w=1/[\s^2^(Fo^2^)+(0.0776P)^2^+2.0412P] where P=(Fo^2^+2Fc^2^)/3'
_refine_ls_weighting_scheme calc
_refine_ls_wR_factor_gt 0.1422
_refine_ls_wR_factor_ref 0.1510
_reflns_Friedel_coverage 0.000
_reflns_number_gt 8161
_reflns_number_total 9663
_reflns_threshold_expression 'I > 2\s(I)'
_cod_data_source_file c9sm00846b2.cif
_cod_data_source_block dwb1804c
_cod_depositor_comments 'Adding full bibliography for 1551057.cif.'
_cod_original_cell_volume 2711.22(13)
_cod_database_code 1551057
_shelx_shelxl_version_number 2018/3
_chemical_oxdiff_formula 'C56 H82 F3 N1 O7 S1'
_chemical_oxdiff_usercomment 'Jordan Herod JDH298_C8_OTf'
_shelx_space_group_comment
;
The symmetry employed for this shelxl refinement is uniquely defined
by the following loop, which should always be used as a source of
symmetry information in preference to the above space-group names.
They are only intended as comments.
;
_shelx_estimated_absorpt_t_max 0.978
_shelx_estimated_absorpt_t_min 0.563
_reflns_odcompleteness_completeness 99.98
_reflns_odcompleteness_iscentric 1
_reflns_odcompleteness_theta 66.97
_olex2_refinement_description
;
1. Fixed Uiso
 At 1.2 times of:
  All C(H) groups, All C(H,H) groups, All C(H,H,H,H) groups
 At 1.5 times of:
  All C(H,H,H) groups, All O(H,H) groups
2. Restrained distances
 C26A-C25 = C27A-C26A = C28A-C27A = C29A-C28A = C30A-C29A = C26-C25 = C27-C26 =
  C27-C28 = C29-C28 = C30-C29
 1.54 with sigma of 0.01
 C30-C31 = C30A-C31A
 1.52 with sigma of 0.01
 F2A-C56A = F1A-C56A = F3A-C56A
 1.33 with sigma of 0.05
 S1A-O6A = S1A-O5A = S1A-O7A
 1.44 with sigma of 0.05
 S1A-C56A \\sim S1-C56
 with sigma of 0.01
3. Uiso/Uaniso restraints and constraints
Uanis(O6A) \\sim Ueq, Uanis(F1A) \\sim Ueq, Uanis(F2A) \\sim Ueq, Uanis(F3A)
\\sim Ueq, Uanis(O7A) \\sim Ueq, Uanis(C56A) \\sim Ueq: with sigma of 0.01 and
sigma for terminal atoms of 0.02
Uanis(C26) = Uanis(C26A)
Uanis(C28) = Uanis(C28A)
Uanis(O5A) = Uanis(O5)
4. Others
 Sof(H25C)=Sof(H25D)=Sof(C26A)=Sof(H26C)=Sof(H26D)=Sof(C27A)=Sof(H27C)=
 Sof(H27D)=Sof(C28A)=Sof(H28C)=Sof(H28D)=Sof(C29A)=Sof(H29C)=Sof(H29D)=
 Sof(C30A)=Sof(H30C)=Sof(H30D)=Sof(C31A)=Sof(H31D)=Sof(H31E)=Sof(H31F)=1-FVAR(1)
 Sof(H25A)=Sof(H25B)=Sof(C26)=Sof(H26A)=Sof(H26B)=Sof(C27)=Sof(H27A)=Sof(H27B)=
 Sof(C28)=Sof(H28A)=Sof(H28B)=Sof(C29)=Sof(H29A)=Sof(H29B)=Sof(C30)=Sof(H30A)=
 Sof(H30B)=Sof(C31)=Sof(H31A)=Sof(H31B)=Sof(H31C)=FVAR(1)
 Sof(C56A)=Sof(F1A)=Sof(F2A)=Sof(F3A)=Sof(O5A)=Sof(O6A)=Sof(O7A)=Sof(S1A)=1-
 FVAR(2)
 Sof(C56)=Sof(F1)=Sof(F2)=Sof(F3)=Sof(O5)=Sof(O6)=Sof(O7)=Sof(O8)=Sof(H8A)=
 Sof(H8B)=Sof(S1)=FVAR(2)
5.a Free rotating group:
 O8(H8A,H8B)
5.b Secondary CH2 refined with riding coordinates:
 C24(H24A,H24B), C25(H25A,H25B), C25(H25C,H25D), C26(H26A,H26B), C26A(H26C,
 H26D), C27(H27A,H27B), C27A(H27C,H27D), C28(H28A,H28B), C28A(H28C,H28D),
 C29(H29A,H29B), C29A(H29C,H29D), C30(H30A,H30B), C30A(H30C,H30D), C32(H32A,
 H32B), C33(H33A,H33B), C34(H34A,H34B), C35(H35A,H35B), C36(H36A,H36B),
 C37(H37A,H37B), C38(H38A,H38B), C40(H40A,H40B), C41(H41A,H41B), C42(H42A,H42B),
  C43(H43A,H43B), C44(H44A,H44B), C45(H45A,H45B), C46(H46A,H46B), C48(H48A,
 H48B), C49(H49A,H49B), C50(H50A,H50B), C51(H51A,H51B), C52(H52A,H52B),
 C53(H53A,H53B), C54(H54A,H54B)
5.c Aromatic/amide H refined with riding coordinates:
 C1(H1), C2(H2), C4(H4), C5(H5), C7(H7), C10(H10), C11(H11), C13(H13),
 C14(H14), C16(H16), C17(H17), C19(H19), C22(H22), C23(H23)
5.d Idealised Me refined as rotating group:
 C31(H31A,H31B,H31C), C31A(H31D,H31E,H31F), C39(H39A,H39B,H39C), C47(H47A,H47B,
 H47C), C55(H55A,H55B,H55C)
;
_olex2_date_sample_data_collection 2018-06-19
_olex2_date_sample_submission 2018-06-19
_olex2_exptl_crystal_mounting_method
'oil on micromount. Whilst the crystal is longer than ideal, all attempts to cut the needles led to fragmentation.'
_olex2_submission_special_instructions 'No special instructions were received'
_oxdiff_exptl_absorpt_empirical_details
;
Empirical correction (ABSPACK) includes:
- Absorption correction using spherical harmonics
- Frame scaling
;
_oxdiff_exptl_absorpt_empirical_full_max 1.816
_oxdiff_exptl_absorpt_empirical_full_min 0.639

loop_
_space_group_symop_operation_xyz
'x, y, z'
'-x, -y, -z'

loop_
_atom_site_label
_atom_site_type_symbol
_atom_site_fract_x
_atom_site_fract_y
_atom_site_fract_z
_atom_site_U_iso_or_equiv
_atom_site_adp_type
_atom_site_occupancy
_atom_site_site_symmetry_order
_atom_site_calc_flag
_atom_site_refinement_flags_posn
_atom_site_refinement_flags_adp
_atom_site_refinement_flags_occupancy
_atom_site_disorder_assembly
_atom_site_disorder_group
C1 C 0.6093(2) 0.32246(19) 0.46103(6) 0.0212(4) Uani 1 1 d . . . . .
H1 H 0.643987 0.252649 0.470036 0.025 Uiso 1 1 calc R . . . .
C2 C 0.4873(2) 0.2898(2) 0.42669(6) 0.0227(4) Uani 1 1 d . . . . .
H2 H 0.437712 0.197235 0.412627 0.027 Uiso 1 1 calc R . . . .
C3 C 0.4337(2) 0.3908(2) 0.41177(6) 0.0210(4) Uani 1 1 d . . . . .
C4 C 0.5122(2) 0.5242(2) 0.43456(6) 0.0227(4) Uani 1 1 d . . . . .
H4 H 0.481731 0.596663 0.425810 0.027 Uiso 1 1 calc R . . . .
C5 C 0.6318(2) 0.5525(2) 0.46913(6) 0.0228(4) Uani 1 1 d . . . . .
H5 H 0.681240 0.643659 0.484204 0.027 Uiso 1 1 calc R . . . .
C6 C 0.3016(2) 0.3568(2) 0.37533(6) 0.0219(4) Uani 1 1 d . . . . .
C7 C 0.2083(2) 0.2168(2) 0.35862(6) 0.0233(4) Uani 1 1 d . . . . .
H7 H 0.230771 0.144506 0.371175 0.028 Uiso 1 1 calc R . . . .
C8 C 0.0846(2) 0.1828(2) 0.32429(6) 0.0225(4) Uani 1 1 d . . . . .
C9 C 0.0486(2) 0.2887(2) 0.30548(6) 0.0214(4) Uani 1 1 d . . . . .
C10 C 0.1403(2) 0.4272(2) 0.32184(6) 0.0232(4) Uani 1 1 d . . . . .
H10 H 0.117226 0.499474 0.309497 0.028 Uiso 1 1 calc R . . . .
C11 C 0.2658(2) 0.4605(2) 0.35622(6) 0.0237(4) Uani 1 1 d . . . . .
H11 H 0.328393 0.555724 0.366871 0.028 Uiso 1 1 calc R . . . .
C12 C 0.8094(2) 0.48692(19) 0.51898(6) 0.0196(4) Uani 1 1 d . . . . .
C13 C 0.8105(2) 0.3852(2) 0.54620(6) 0.0223(4) Uani 1 1 d . . . . .
H13 H 0.728018 0.293093 0.540735 0.027 Uiso 1 1 calc R . . . .
C14 C 0.9325(2) 0.4190(2) 0.58136(6) 0.0229(4) Uani 1 1 d . . . . .
H14 H 0.934017 0.348884 0.599602 0.027 Uiso 1 1 calc R . . . .
C15 C 1.0542(2) 0.5555(2) 0.59047(6) 0.0208(4) Uani 1 1 d . . . . .
C16 C 1.0491(2) 0.6536(2) 0.56222(6) 0.0225(4) Uani 1 1 d . . . . .
H16 H 1.130332 0.746292 0.567595 0.027 Uiso 1 1 calc R . . . .
C17 C 0.9298(2) 0.6207(2) 0.52658(6) 0.0223(4) Uani 1 1 d . . . . .
H17 H 0.930612 0.689473 0.507502 0.027 Uiso 1 1 calc R . . . .
C18 C 1.1862(2) 0.5957(2) 0.62796(6) 0.0216(4) Uani 1 1 d . . . . .
C19 C 1.2666(2) 0.7369(2) 0.64515(6) 0.0229(4) Uani 1 1 d . . . . .
H19 H 1.230943 0.803627 0.633771 0.027 Uiso 1 1 calc R . . . .
C20 C 1.3961(2) 0.7800(2) 0.67820(6) 0.0231(4) Uani 1 1 d . . . . .
C21 C 1.4467(2) 0.6815(2) 0.69633(6) 0.0220(4) Uani 1 1 d . . . . .
C22 C 1.3665(2) 0.5419(2) 0.68008(6) 0.0237(4) Uani 1 1 d . . . . .
H22 H 1.399448 0.474557 0.692251 0.028 Uiso 1 1 calc R . . . .
C23 C 1.2373(2) 0.4993(2) 0.64592(6) 0.0229(4) Uani 1 1 d . . . . .
H23 H 1.184054 0.403469 0.634915 0.027 Uiso 1 1 calc R . . . .
C24 C 0.0476(3) -0.0558(2) 0.31566(7) 0.0309(5) Uani 1 1 d . . . . .
H24A H 0.047832 -0.071555 0.346924 0.037 Uiso 1 1 calc R . . . .
H24B H 0.158125 -0.027518 0.309039 0.037 Uiso 1 1 calc R . . . .
C25 C -0.0657(3) -0.1859(2) 0.28755(8) 0.0416(6) Uani 1 1 d D . . . .
H25A H -0.023949 -0.258479 0.291939 0.050 Uiso 0.714(4) 1 calc R . P A 1
H25B H -0.170190 -0.219189 0.298414 0.050 Uiso 0.714(4) 1 calc R . P A 1
H25C H -0.178817 -0.201014 0.287796 0.050 Uiso 0.286(4) 1 calc R . P A 2
H25D H -0.050853 -0.269114 0.297236 0.050 Uiso 0.286(4) 1 calc R . P A 2
C26 C -0.0959(5) -0.1775(3) 0.24061(11) 0.0357(8) Uani 0.714(4) 1 d D . P A 1
H26A H 0.005084 -0.155899 0.228501 0.043 Uiso 0.714(4) 1 calc R . P A 1
H26B H -0.128470 -0.099718 0.235663 0.043 Uiso 0.714(4) 1 calc R . P A 1
C26A C -0.0140(12) -0.1530(9) 0.2387(2) 0.0357(8) Uani 0.286(4) 1 d D . P A 2
H26C H -0.035297 -0.071081 0.230866 0.043 Uiso 0.286(4) 1 calc R . P A 2
H26D H 0.103902 -0.122199 0.242181 0.043 Uiso 0.286(4) 1 calc R . P A 2
C27 C -0.2246(4) -0.3108(3) 0.21642(10) 0.0394(9) Uani 0.714(4) 1 d D . P A 1
H27A H -0.189293 -0.387547 0.220213 0.047 Uiso 0.714(4) 1 calc R . P A 1
H27B H -0.323724 -0.335029 0.229644 0.047 Uiso 0.714(4) 1 calc R . P A 1
C27A C -0.0864(11) -0.2632(9) 0.1982(3) 0.045(2) Uani 0.286(4) 1 d D . P A 2
H27C H -0.028526 -0.225409 0.173562 0.054 Uiso 0.286(4) 1 calc R . P A 2
H27D H -0.070897 -0.348499 0.205015 0.054 Uiso 0.286(4) 1 calc R . P A 2
C28 C -0.2632(6) -0.3015(5) 0.16822(13) 0.0464(12) Uani 0.714(4) 1 d D . P A 1
H28A H -0.165468 -0.281501 0.154639 0.056 Uiso 0.714(4) 1 calc R . P A 1
H28B H -0.294676 -0.222660 0.164290 0.056 Uiso 0.714(4) 1 calc R . P A 1
C28A C -0.2648(14) -0.3017(16) 0.1846(4) 0.0464(12) Uani 0.286(4) 1 d D . P A 2
H28C H -0.282179 -0.215557 0.180797 0.056 Uiso 0.286(4) 1 calc R . P A 2
H28D H -0.324874 -0.349750 0.207765 0.056 Uiso 0.286(4) 1 calc R . P A 2
C29 C -0.3985(7) -0.4358(5) 0.14479(13) 0.0443(13) Uani 0.714(4) 1 d D . P A 1
H29A H -0.364313 -0.513464 0.147553 0.053 Uiso 0.714(4) 1 calc R . P A 1
H29B H -0.494010 -0.458391 0.159538 0.053 Uiso 0.714(4) 1 calc R . P A 1
C29A C -0.3287(12) -0.3987(12) 0.1412(4) 0.056(4) Uani 0.286(4) 1 d D . P A 2
H29C H -0.268304 -0.351199 0.118032 0.067 Uiso 0.286(4) 1 calc R . P A 2
H29D H -0.312729 -0.485527 0.145030 0.067 Uiso 0.286(4) 1 calc R . P A 2
C30 C -0.4452(5) -0.4269(4) 0.09725(13) 0.0543(11) Uani 0.714(4) 1 d D . P A 1
H30A H -0.349719 -0.403934 0.082438 0.065 Uiso 0.714(4) 1 calc R . P A 1
H30B H -0.480278 -0.349758 0.094404 0.065 Uiso 0.714(4) 1 calc R . P A 1
C30A C -0.5085(10) -0.4353(8) 0.1278(2) 0.031(2) Uani 0.286(4) 1 d D . P A 2
H30C H -0.564591 -0.472172 0.152795 0.038 Uiso 0.286(4) 1 calc R . P A 2
H30D H -0.520853 -0.347914 0.122018 0.038 Uiso 0.286(4) 1 calc R . P A 2
C31 C -0.5779(12) -0.5603(10) 0.0747(3) 0.059(2) Uani 0.714(4) 1 d D . P A 1
H31A H -0.600808 -0.549307 0.043678 0.088 Uiso 0.714(4) 1 calc GR . P A 1
H31B H -0.674741 -0.580999 0.088119 0.088 Uiso 0.714(4) 1 calc GR . P A 1
H31C H -0.544355 -0.637360 0.077532 0.088 Uiso 0.714(4) 1 calc GR . P A 1
C31A C -0.592(3) -0.540(2) 0.0882(5) 0.052(5) Uani 0.286(4) 1 d D . P A 2
H31D H -0.538069 -0.505218 0.063000 0.078 Uiso 0.286(4) 1 calc GR . P A 2
H31E H -0.704221 -0.554565 0.081914 0.078 Uiso 0.286(4) 1 calc GR . P A 2
H31F H -0.586099 -0.629487 0.093972 0.078 Uiso 0.286(4) 1 calc GR . P A 2
C32 C -0.1163(2) 0.3454(2) 0.25060(6) 0.0243(4) Uani 1 1 d . . . . .
H32A H -0.024526 0.408792 0.237340 0.029 Uiso 1 1 calc R . . . .
H32B H -0.143384 0.401928 0.271854 0.029 Uiso 1 1 calc R . . . .
C33 C -0.2596(2) 0.2667(2) 0.21564(6) 0.0261(4) Uani 1 1 d . . . . .
H33A H -0.297710 0.334199 0.202532 0.031 Uiso 1 1 calc R . . . .
H33B H -0.347603 0.200152 0.229437 0.031 Uiso 1 1 calc R . . . .
C34 C -0.2240(2) 0.1862(2) 0.17941(7) 0.0276(5) Uani 1 1 d . . . . .
H34A H -0.185854 0.118645 0.192450 0.033 Uiso 1 1 calc R . . . .
H34B H -0.136326 0.252641 0.165482 0.033 Uiso 1 1 calc R . . . .
C35 C -0.3697(2) 0.1072(2) 0.14444(7) 0.0285(5) Uani 1 1 d . . . . .
H35A H -0.455713 0.037943 0.158176 0.034 Uiso 1 1 calc R . . . .
H35B H -0.410585 0.174144 0.132290 0.034 Uiso 1 1 calc R . . . .
C36 C -0.3327(3) 0.0316(2) 0.10733(7) 0.0314(5) Uani 1 1 d . . . . .
H36A H -0.282025 -0.028477 0.119815 0.038 Uiso 1 1 calc R . . . .
H36B H -0.253912 0.101921 0.091923 0.038 Uiso 1 1 calc R . . . .
C37 C -0.4803(3) -0.0587(3) 0.07423(7) 0.0335(5) Uani 1 1 d . . . . .
H37A H -0.557545 -0.131261 0.089366 0.040 Uiso 1 1 calc R . . . .
H37B H -0.533088 0.000626 0.062379 0.040 Uiso 1 1 calc R . . . .
C38 C -0.4403(3) -0.1298(3) 0.03648(8) 0.0480(7) Uani 1 1 d . . . . .
H38A H -0.376642 -0.180461 0.048446 0.058 Uiso 1 1 calc R . . . .
H38B H -0.373030 -0.057290 0.019313 0.058 Uiso 1 1 calc R . . . .
C39 C -0.5898(3) -0.2329(3) 0.00610(9) 0.0555(8) Uani 1 1 d . . . . .
H39A H -0.556898 -0.273040 -0.017940 0.083 Uiso 1 1 calc GR . . . .
H39B H -0.653886 -0.183622 -0.005729 0.083 Uiso 1 1 calc GR . . . .
H39C H -0.654119 -0.307865 0.022515 0.083 Uiso 1 1 calc GR . . . .
C40 C 1.4246(3) 1.0180(2) 0.68405(7) 0.0304(5) Uani 1 1 d . . . . .
H40A H 1.318832 0.996216 0.693395 0.037 Uiso 1 1 calc R . . . .
H40B H 1.412915 1.021096 0.651999 0.037 Uiso 1 1 calc R . . . .
C41 C 1.5487(3) 1.1569(2) 0.70696(7) 0.0367(5) Uani 1 1 d . . . . .
H41A H 1.512144 1.231142 0.699832 0.044 Uiso 1 1 calc R . . . .
H41B H 1.651075 1.179243 0.695555 0.044 Uiso 1 1 calc R . . . .
C42 C 1.5793(4) 1.1581(2) 0.75630(8) 0.0465(7) Uani 1 1 d . . . . .
H42A H 1.610783 1.081030 0.763531 0.056 Uiso 1 1 calc R . . . .
H42B H 1.478440 1.140955 0.767990 0.056 Uiso 1 1 calc R . . . .
C43 C 1.7109(4) 1.2966(3) 0.77849(9) 0.0578(9) Uani 1 1 d . . . . .
H43A H 1.807733 1.319515 0.764295 0.069 Uiso 1 1 calc R . . . .
H43B H 1.673653 1.372018 0.774238 0.069 Uiso 1 1 calc R . . . .
C44 C 1.7556(5) 1.2925(3) 0.82702(9) 0.0720(11) Uani 1 1 d . . . . .
H44A H 1.791366 1.216158 0.831191 0.086 Uiso 1 1 calc R . . . .
H44B H 1.658726 1.270281 0.841164 0.086 Uiso 1 1 calc R . . . .
C45 C 1.8884(5) 1.4297(3) 0.84972(9) 0.0712(11) Uani 1 1 d . . . . .
H45A H 1.983258 1.454737 0.834545 0.085 Uiso 1 1 calc R . . . .
H45B H 1.850283 1.505013 0.847049 0.085 Uiso 1 1 calc R . . . .
C46 C 1.9392(5) 1.4223(3) 0.89778(9) 0.0657(10) Uani 1 1 d . . . . .
H46A H 1.977259 1.347023 0.900570 0.079 Uiso 1 1 calc R . . . .
H46B H 1.844776 1.398068 0.913101 0.079 Uiso 1 1 calc R . . . .
C47 C 2.0717(4) 1.5595(3) 0.91960(9) 0.0650(9) Uani 1 1 d . . . . .
H47A H 2.034220 1.634292 0.917215 0.097 Uiso 1 1 calc GR . . . .
H47B H 2.166704 1.582535 0.905158 0.097 Uiso 1 1 calc GR . . . .
H47C H 2.099380 1.549935 0.950479 0.097 Uiso 1 1 calc GR . . . .
C48 C 1.6199(2) 0.6401(2) 0.75261(7) 0.0266(4) Uani 1 1 d . . . . .
H48A H 1.649358 0.582083 0.732516 0.032 Uiso 1 1 calc R . . . .
H48B H 1.530068 0.577544 0.766689 0.032 Uiso 1 1 calc R . . . .
C49 C 1.7627(2) 0.7271(2) 0.78676(7) 0.0285(5) Uani 1 1 d . . . . .
H49A H 1.847420 0.793927 0.772052 0.034 Uiso 1 1 calc R . . . .
H49B H 1.806457 0.664508 0.800848 0.034 Uiso 1 1 calc R . . . .
C50 C 1.7244(2) 0.8085(2) 0.82194(7) 0.0269(4) Uani 1 1 d . . . . .
H50A H 1.637289 0.742398 0.836118 0.032 Uiso 1 1 calc R . . . .
H50B H 1.684756 0.874081 0.808121 0.032 Uiso 1 1 calc R . . . .
C51 C 1.8693(2) 0.8909(2) 0.85670(7) 0.0277(5) Uani 1 1 d . . . . .
H51A H 1.912660 0.825880 0.869176 0.033 Uiso 1 1 calc R . . . .
H51B H 1.953981 0.960421 0.842639 0.033 Uiso 1 1 calc R . . . .
C52 C 1.8318(2) 0.9668(2) 0.89362(7) 0.0274(4) Uani 1 1 d . . . . .
H52A H 1.753999 0.896645 0.909272 0.033 Uiso 1 1 calc R . . . .
H52B H 1.780016 1.025830 0.880946 0.033 Uiso 1 1 calc R . . . .
C53 C 1.9790(2) 1.0585(2) 0.92630(7) 0.0286(5) Uani 1 1 d . . . . .
H53A H 2.054285 1.131957 0.910968 0.034 Uiso 1 1 calc R . . . .
H53B H 2.034199 1.000558 0.937808 0.034 Uiso 1 1 calc R . . . .
C54 C 1.9398(3) 1.1283(2) 0.96452(7) 0.0334(5) Uani 1 1 d . . . . .
H54A H 1.872328 1.176170 0.952972 0.040 Uiso 1 1 calc R . . . .
H54B H 1.876255 1.055189 0.982152 0.040 Uiso 1 1 calc R . . . .
C55 C 2.0882(3) 1.2340(3) 0.99395(8) 0.0436(6) Uani 1 1 d . . . . .
H55A H 2.055457 1.272259 1.018431 0.065 Uiso 1 1 calc GR . . . .
H55B H 2.148183 1.310027 0.977189 0.065 Uiso 1 1 calc GR . . . .
H55C H 2.156558 1.187792 1.005165 0.065 Uiso 1 1 calc GR . . . .
C56 C 0.1886(3) 0.0796(2) 0.57222(8) 0.0344(5) Uani 0.9598(15) 1 d D . P B 1
C56A C 0.311(5) -0.076(5) 0.4273(15) 0.06(2) Uani 0.0402(15) 1 d D U P B 2
F1 F 0.10378(19) 0.13515(17) 0.54861(6) 0.0560(5) Uani 0.9598(15) 1 d . . P B 1
F1A F 0.397(6) -0.135(5) 0.4491(16) 0.078(14) Uani 0.0402(15) 1 d D U P B 2
F2 F 0.2757(2) 0.17584(16) 0.60615(5) 0.0508(4) Uani 0.9598(15) 1 d . . P B 1
F2A F 0.226(4) -0.171(4) 0.3928(11) 0.049(9) Uani 0.0402(15) 1 d D U P B 2
F3 F 0.0907(2) -0.03027(15) 0.58870(6) 0.0540(4) Uani 0.9598(15) 1 d . . P B 1
F3A F 0.412(6) 0.038(5) 0.4129(17) 0.085(15) Uani 0.0402(15) 1 d D U P B 2
N1 N 0.68144(18) 0.45324(16) 0.48240(5) 0.0209(3) Uani 1 1 d . . . . .
O1 O -0.00911(17) 0.05058(14) 0.30590(5) 0.0286(3) Uani 1 1 d . . . . .
O2 O -0.07595(16) 0.24273(14) 0.27194(4) 0.0236(3) Uani 1 1 d . . . . .
O3 O 1.48284(17) 0.91469(14) 0.69639(5) 0.0286(3) Uani 1 1 d . . . . .
O4 O 1.57410(16) 0.73589(14) 0.72923(4) 0.0255(3) Uani 1 1 d . . . . .
O5 O 0.2143(2) -0.06688(18) 0.50713(6) 0.0445(5) Uani 0.9598(15) 1 d . . P B 1
O5A O 0.276(5) 0.102(4) 0.4946(13) 0.0445(5) Uani 0.0402(15) 1 d D . P B 2
O6 O 0.4177(2) 0.17086(16) 0.52626(6) 0.0366(4) Uani 0.9598(15) 1 d . . P B 1
O6A O 0.076(5) -0.173(4) 0.4718(14) 0.046(11) Uani 0.0402(15) 1 d D U P B 2
O7 O 0.4068(2) -0.01340(18) 0.57247(6) 0.0394(4) Uani 0.9598(15) 1 d . . P B 1
O7A O 0.096(5) 0.014(4) 0.4282(14) 0.051(11) Uani 0.0402(15) 1 d D U P B 2
O8 O 0.2499(2) -0.06700(18) 0.41356(6) 0.0392(4) Uani 0.9598(15) 1 d . . P B 1
H8A H 0.350959 -0.062571 0.413913 0.059 Uiso 0.9598(15) 1 d G . P B 1
H8B H 0.245720 -0.063615 0.444545 0.059 Uiso 0.9598(15) 1 d G . P B 1
S1 S 0.32546(6) 0.04126(5) 0.54063(2) 0.02159(14) Uani 0.9598(15) 1 d D . P B 1
S1A S 0.178(2) -0.0379(15) 0.4609(4) 0.040(4) Uani 0.0402(15) 1 d D . P B 2

loop_
_atom_site_aniso_label
_atom_site_aniso_U_11
_atom_site_aniso_U_22
_atom_site_aniso_U_33
_atom_site_aniso_U_23
_atom_site_aniso_U_13
_atom_site_aniso_U_12
C1 0.0230(9) 0.0136(9) 0.0242(10) 0.0006(7) -0.0002(8) 0.0059(7)
C2 0.0241(9) 0.0157(9) 0.0242(10) -0.0012(8) -0.0016(8) 0.0058(8)
C3 0.0201(9) 0.0217(10) 0.0198(10) 0.0006(8) 0.0012(7) 0.0077(8)
C4 0.0255(10) 0.0186(9) 0.0248(10) 0.0008(8) -0.0008(8) 0.0114(8)
C5 0.0249(9) 0.0146(9) 0.0269(10) -0.0023(8) -0.0005(8) 0.0077(8)
C6 0.0225(9) 0.0237(10) 0.0187(10) -0.0005(8) 0.0003(8) 0.0098(8)
C7 0.0250(10) 0.0216(10) 0.0220(10) -0.0014(8) -0.0035(8) 0.0105(8)
C8 0.0234(9) 0.0210(10) 0.0209(10) -0.0023(8) -0.0010(8) 0.0085(8)
C9 0.0214(9) 0.0257(10) 0.0159(9) -0.0010(8) -0.0012(7) 0.0101(8)
C10 0.0269(10) 0.0226(10) 0.0199(10) 0.0008(8) -0.0010(8) 0.0115(8)
C11 0.0251(10) 0.0207(10) 0.0214(10) -0.0025(8) -0.0007(8) 0.0073(8)
C12 0.0190(9) 0.0189(9) 0.0179(9) -0.0031(7) -0.0029(7) 0.0068(7)
C13 0.0235(9) 0.0141(9) 0.0249(10) -0.0022(7) -0.0016(8) 0.0053(7)
C14 0.0254(10) 0.0177(9) 0.0245(10) 0.0008(8) -0.0012(8) 0.0093(8)
C15 0.0208(9) 0.0198(9) 0.0205(10) -0.0017(7) 0.0001(7) 0.0082(8)
C16 0.0233(9) 0.0157(9) 0.0240(10) -0.0023(7) -0.0004(8) 0.0051(8)
C17 0.0264(10) 0.0172(9) 0.0226(10) 0.0013(7) 0.0000(8) 0.0092(8)
C18 0.0198(9) 0.0219(10) 0.0195(10) -0.0019(8) -0.0001(7) 0.0063(8)
C19 0.0236(9) 0.0221(10) 0.0216(10) -0.0009(8) -0.0014(8) 0.0098(8)
C20 0.0231(9) 0.0206(10) 0.0208(10) -0.0027(8) -0.0012(8) 0.0060(8)
C21 0.0199(9) 0.0253(10) 0.0172(9) -0.0013(8) -0.0020(7) 0.0075(8)
C22 0.0254(10) 0.0235(10) 0.0224(10) 0.0011(8) -0.0006(8) 0.0114(8)
C23 0.0233(9) 0.0198(10) 0.0215(10) -0.0022(8) -0.0017(8) 0.0067(8)
C24 0.0397(12) 0.0229(11) 0.0277(11) -0.0007(9) -0.0080(9) 0.0146(9)
C25 0.0466(14) 0.0179(11) 0.0491(15) 0.0012(10) -0.0152(11) 0.0085(10)
C26 0.036(2) 0.0206(16) 0.0365(15) -0.0051(12) -0.0146(18) 0.0037(18)
C26A 0.036(2) 0.0206(16) 0.0365(15) -0.0051(12) -0.0146(18) 0.0037(18)
C27 0.054(2) 0.0163(15) 0.0313(18) -0.0024(12) -0.0137(15) 0.0035(14)
C27A 0.057(6) 0.042(5) 0.037(5) -0.002(4) 0.002(4) 0.023(4)
C28 0.0668(19) 0.0222(13) 0.032(3) -0.001(2) -0.019(2) 0.0080(13)
C28A 0.0668(19) 0.0222(13) 0.032(3) -0.001(2) -0.019(2) 0.0080(13)
C29 0.066(4) 0.021(2) 0.028(2) -0.0053(16) -0.010(2) 0.006(2)
C29A 0.043(7) 0.017(6) 0.090(10) 0.016(6) -0.026(6) 0.003(5)
C30 0.069(3) 0.037(2) 0.041(2) -0.0019(17) -0.012(2) 0.0124(19)
C30A 0.042(5) 0.026(4) 0.014(4) -0.001(3) -0.007(4) 0.005(3)
C31 0.066(4) 0.053(4) 0.041(4) -0.010(3) -0.012(3) 0.014(3)
C31A 0.064(8) 0.031(7) 0.045(11) 0.003(6) -0.005(8) 0.006(6)
C32 0.0268(10) 0.0243(10) 0.0223(10) 0.0021(8) -0.0021(8) 0.0127(8)
C33 0.0268(10) 0.0293(11) 0.0219(10) 0.0012(8) -0.0035(8) 0.0132(9)
C34 0.0263(10) 0.0336(11) 0.0222(10) -0.0006(9) -0.0037(8) 0.0139(9)
C35 0.0273(10) 0.0350(12) 0.0221(10) -0.0022(9) -0.0045(8) 0.0145(9)
C36 0.0279(11) 0.0400(13) 0.0241(11) -0.0040(9) -0.0049(9) 0.0152(10)
C37 0.0281(11) 0.0430(13) 0.0256(11) -0.0068(10) -0.0043(9) 0.0143(10)
C38 0.0381(13) 0.0686(18) 0.0327(13) -0.0193(12) -0.0072(10) 0.0232(13)
C39 0.0451(15) 0.074(2) 0.0399(15) -0.0274(14) -0.0108(12) 0.0249(14)
C40 0.0363(11) 0.0223(10) 0.0280(11) -0.0013(9) -0.0090(9) 0.0115(9)
C41 0.0484(13) 0.0204(11) 0.0323(12) -0.0012(9) -0.0113(10) 0.0104(10)
C42 0.0693(17) 0.0212(11) 0.0305(13) -0.0033(9) -0.0133(12) 0.0064(11)
C43 0.091(2) 0.0208(12) 0.0361(14) -0.0011(10) -0.0232(14) 0.0064(13)
C44 0.121(3) 0.0210(13) 0.0372(15) -0.0007(11) -0.0301(17) 0.0039(15)
C45 0.118(3) 0.0220(13) 0.0361(15) -0.0019(11) -0.0310(17) 0.0035(15)
C46 0.105(3) 0.0315(14) 0.0344(15) -0.0022(11) -0.0238(16) 0.0115(15)
C47 0.089(2) 0.0429(16) 0.0378(15) -0.0095(12) -0.0217(15) 0.0118(16)
C48 0.0273(10) 0.0288(11) 0.0235(10) -0.0015(8) -0.0042(8) 0.0142(9)
C49 0.0270(10) 0.0327(11) 0.0253(11) -0.0022(9) -0.0053(8) 0.0149(9)
C50 0.0257(10) 0.0309(11) 0.0223(10) -0.0012(8) -0.0031(8) 0.0120(9)
C51 0.0258(10) 0.0319(11) 0.0238(10) -0.0008(9) -0.0035(8) 0.0127(9)
C52 0.0270(10) 0.0293(11) 0.0235(10) -0.0005(8) -0.0033(8) 0.0115(9)
C53 0.0282(10) 0.0308(11) 0.0236(11) -0.0014(9) -0.0028(8) 0.0112(9)
C54 0.0358(12) 0.0357(12) 0.0269(11) -0.0032(9) -0.0013(9) 0.0152(10)
C55 0.0470(14) 0.0443(14) 0.0335(13) -0.0121(11) -0.0054(11) 0.0176(12)
C56 0.0457(14) 0.0195(11) 0.0419(14) 0.0084(10) 0.0124(11) 0.0152(10)
C56A 0.06(2) 0.06(2) 0.06(2) 0.001(10) 0.010(11) 0.025(13)
F1 0.0453(9) 0.0545(10) 0.0844(12) 0.0323(9) 0.0158(8) 0.0330(8)
F1A 0.09(2) 0.08(2) 0.07(2) 0.036(16) 0.009(16) 0.038(16)
F2 0.0665(10) 0.0387(9) 0.0512(9) -0.0026(7) 0.0145(8) 0.0247(8)
F2A 0.054(16) 0.059(17) 0.029(14) -0.008(13) 0.000(12) 0.021(13)
F3 0.0633(10) 0.0337(8) 0.0784(12) 0.0233(8) 0.0406(9) 0.0236(8)
F3A 0.09(2) 0.09(2) 0.08(2) -0.008(16) 0.030(17) 0.046(17)
N1 0.0212(8) 0.0185(8) 0.0207(8) -0.0007(6) -0.0015(6) 0.0076(7)
O1 0.0300(7) 0.0199(7) 0.0303(8) -0.0044(6) -0.0110(6) 0.0098(6)
O2 0.0257(7) 0.0235(7) 0.0193(7) -0.0007(5) -0.0064(5) 0.0109(6)
O3 0.0313(7) 0.0199(7) 0.0282(8) -0.0047(6) -0.0098(6) 0.0088(6)
O4 0.0249(7) 0.0252(7) 0.0208(7) -0.0016(6) -0.0081(6) 0.0084(6)
O5 0.0481(10) 0.0284(9) 0.0402(10) -0.0056(8) 0.0017(8) 0.0011(8)
O5A 0.0481(10) 0.0284(9) 0.0402(10) -0.0056(8) 0.0017(8) 0.0011(8)
O6 0.0397(9) 0.0228(8) 0.0453(10) 0.0036(7) 0.0104(8) 0.0097(7)
O6A 0.043(17) 0.047(18) 0.036(17) 0.006(14) 0.012(14) 0.004(13)
O7 0.0459(10) 0.0381(10) 0.0408(10) 0.0083(8) 0.0043(8) 0.0244(8)
O7A 0.061(19) 0.030(16) 0.050(18) 0.023(14) -0.007(15) 0.008(14)
O8 0.0435(10) 0.0304(9) 0.0387(10) 0.0050(8) -0.0054(8) 0.0135(8)
S1 0.0298(3) 0.0114(2) 0.0224(3) 0.00185(18) 0.0029(2) 0.00768(19)
S1A 0.061(10) 0.039(8) 0.017(7) -0.001(6) -0.001(6) 0.018(7)

loop_
_atom_type_symbol
_atom_type_description
_atom_type_scat_dispersion_real
_atom_type_scat_dispersion_imag
_atom_type_scat_source
C C 0.0181 0.0091 'International Tables Vol C Tables 4.2.6.8 and 6.1.1.4'
H H 0.0000 0.0000 'International Tables Vol C Tables 4.2.6.8 and 6.1.1.4'
F F 0.0727 0.0534 'International Tables Vol C Tables 4.2.6.8 and 6.1.1.4'
N N 0.0311 0.0180 'International Tables Vol C Tables 4.2.6.8 and 6.1.1.4'
O O 0.0492 0.0322 'International Tables Vol C Tables 4.2.6.8 and 6.1.1.4'
S S 0.3331 0.5567 'International Tables Vol C Tables 4.2.6.8 and 6.1.1.4'

loop_
_exptl_crystal_face_index_h
_exptl_crystal_face_index_k
_exptl_crystal_face_index_l
_exptl_crystal_face_perp_dist
0 0 1 0.0235
1 0 0 0.2525
0 1 -5 0.0079
-1 0 0 0.2664
0 -1 5 0.0131
0 -1 1 0.0399
0 1 -1 0.0399
0 0 -1 0.0235

loop_
_geom_angle_atom_site_label_1
_geom_angle_atom_site_label_2
_geom_angle_atom_site_label_3
_geom_angle
C2 C1 H1 119.5
N1 C1 H1 119.5
N1 C1 C2 120.98(17)
C1 C2 H2 119.3
C1 C2 C3 121.42(18)
C3 C2 H2 119.3
C2 C3 C6 122.00(17)
C4 C3 C2 115.60(17)
C4 C3 C6 122.39(18)
C3 C4 H4 119.3
C5 C4 C3 121.38(18)
C5 C4 H4 119.3
C4 C5 H5 119.2
N1 C5 C4 121.52(17)
N1 C5 H5 119.2
C7 C6 C3 120.08(18)
C11 C6 C3 121.73(18)
C11 C6 C7 118.19(18)
C6 C7 H7 119.5
C8 C7 C6 120.97(18)
C8 C7 H7 119.5
C7 C8 C9 120.27(18)
O1 C8 C7 124.48(18)
O1 C8 C9 115.24(17)
C10 C9 C8 119.02(17)
O2 C9 C8 115.01(17)
O2 C9 C10 125.96(18)
C9 C10 H10 119.9
C9 C10 C11 120.25(18)
C11 C10 H10 119.9
C6 C11 H11 119.4
C10 C11 C6 121.28(18)
C10 C11 H11 119.4
C13 C12 N1 120.14(16)
C17 C12 C13 120.40(17)
C17 C12 N1 119.46(17)
C12 C13 H13 120.2
C14 C13 C12 119.65(17)
C14 C13 H13 120.2
C13 C14 H14 119.5
C13 C14 C15 121.04(18)
C15 C14 H14 119.5
C14 C15 C18 122.56(17)
C16 C15 C14 117.37(17)
C16 C15 C18 120.06(17)
C15 C16 H16 118.9
C17 C16 C15 122.21(18)
C17 C16 H16 118.9
C12 C17 C16 119.30(18)
C12 C17 H17 120.4
C16 C17 H17 120.4
C19 C18 C15 119.37(17)
C23 C18 C15 122.17(17)
C23 C18 C19 118.42(17)
C18 C19 H19 119.4
C20 C19 C18 121.22(18)
C20 C19 H19 119.4
C19 C20 C21 119.94(18)
O3 C20 C19 125.31(18)
O3 C20 C21 114.75(17)
C22 C21 C20 119.16(17)
O4 C21 C20 114.72(17)
O4 C21 C22 126.12(18)
C21 C22 H22 119.7
C21 C22 C23 120.57(18)
C23 C22 H22 119.7
C18 C23 C22 120.65(18)
C18 C23 H23 119.7
C22 C23 H23 119.7
H24A C24 H24B 108.6
C25 C24 H24A 110.4
C25 C24 H24B 110.4
O1 C24 H24A 110.4
O1 C24 H24B 110.4
O1 C24 C25 106.43(17)
C24 C25 H25A 107.8
C24 C25 H25B 107.8
C24 C25 H25C 111.2
C24 C25 H25D 111.2
C24 C25 C26A 102.8(3)
H25A C25 H25B 107.1
H25C C25 H25D 109.1
C26 C25 C24 118.0(2)
C26 C25 H25A 107.8
C26 C25 H25B 107.8
C26A C25 H25C 111.2
C26A C25 H25D 111.2
C25 C26 H26A 109.0
C25 C26 H26B 109.0
C25 C26 C27 113.1(3)
H26A C26 H26B 107.8
C27 C26 H26A 109.0
C27 C26 H26B 109.0
C25 C26A H26C 106.6
C25 C26A H26D 106.6
H26C C26A H26D 106.5
C27A C26A C25 123.0(6)
C27A C26A H26C 106.6
C27A C26A H26D 106.6
C26 C27 H27A 108.8
C26 C27 H27B 108.8
H27A C27 H27B 107.7
C28 C27 C26 113.7(3)
C28 C27 H27A 108.8
C28 C27 H27B 108.8
C26A C27A H27C 109.2
C26A C27A H27D 109.2
H27C C27A H27D 107.9
C28A C27A C26A 112.0(8)
C28A C27A H27C 109.2
C28A C27A H27D 109.2
C27 C28 H28A 109.0
C27 C28 H28B 109.0
C27 C28 C29 112.8(4)
H28A C28 H28B 107.8
C29 C28 H28A 109.0
C29 C28 H28B 109.0
C27A C28A H28C 109.5
C27A C28A H28D 109.5
C27A C28A C29A 110.6(9)
H28C C28A H28D 108.1
C29A C28A H28C 109.5
C29A C28A H28D 109.5
C28 C29 H29A 108.8
C28 C29 H29B 108.8
H29A C29 H29B 107.7
C30 C29 C28 113.9(4)
C30 C29 H29A 108.8
C30 C29 H29B 108.8
C28A C29A H29C 109.7
C28A C29A H29D 109.7
H29C C29A H29D 108.2
C30A C29A C28A 109.8(9)
C30A C29A H29C 109.7
C30A C29A H29D 109.7
C29 C30 H30A 109.0
C29 C30 H30B 109.0
C29 C30 C31 113.1(5)
H30A C30 H30B 107.8
C31 C30 H30A 109.0
C31 C30 H30B 109.0
C29A C30A H30C 108.3
C29A C30A H30D 108.3
H30C C30A H30D 107.4
C31A C30A C29A 115.8(12)
C31A C30A H30C 108.3
C31A C30A H30D 108.3
C30 C31 H31A 109.5
C30 C31 H31B 109.5
C30 C31 H31C 109.5
H31A C31 H31B 109.5
H31A C31 H31C 109.5
H31B C31 H31C 109.5
C30A C31A H31D 109.5
C30A C31A H31E 109.5
C30A C31A H31F 109.5
H31D C31A H31E 109.5
H31D C31A H31F 109.5
H31E C31A H31F 109.5
H32A C32 H32B 108.6
C33 C32 H32A 110.3
C33 C32 H32B 110.3
O2 C32 H32A 110.3
O2 C32 H32B 110.3
O2 C32 C33 107.04(16)
C32 C33 H33A 108.8
C32 C33 H33B 108.8
C32 C33 C34 113.67(17)
H33A C33 H33B 107.7
C34 C33 H33A 108.8
C34 C33 H33B 108.8
C33 C34 H34A 109.0
C33 C34 H34B 109.0
C33 C34 C35 113.08(17)
H34A C34 H34B 107.8
C35 C34 H34A 109.0
C35 C34 H34B 109.0
C34 C35 H35A 108.9
C34 C35 H35B 108.9
H35A C35 H35B 107.8
C36 C35 C34 113.16(17)
C36 C35 H35A 108.9
C36 C35 H35B 108.9
C35 C36 H36A 108.8
C35 C36 H36B 108.8
C35 C36 C37 113.79(18)
H36A C36 H36B 107.7
C37 C36 H36A 108.8
C37 C36 H36B 108.8
C36 C37 H37A 109.0
C36 C37 H37B 109.0
H37A C37 H37B 107.8
C38 C37 C36 113.11(18)
C38 C37 H37A 109.0
C38 C37 H37B 109.0
C37 C38 H38A 109.0
C37 C38 H38B 109.0
C37 C38 C39 113.1(2)
H38A C38 H38B 107.8
C39 C38 H38A 109.0
C39 C38 H38B 109.0
C38 C39 H39A 109.5
C38 C39 H39B 109.5
C38 C39 H39C 109.5
H39A C39 H39B 109.5
H39A C39 H39C 109.5
H39B C39 H39C 109.5
H40A C40 H40B 108.7
C41 C40 H40A 110.5
C41 C40 H40B 110.5
O3 C40 H40A 110.5
O3 C40 H40B 110.5
O3 C40 C41 106.09(17)
C40 C41 H41A 108.8
C40 C41 H41B 108.8
C40 C41 C42 113.65(19)
H41A C41 H41B 107.7
C42 C41 H41A 108.8
C42 C41 H41B 108.8
C41 C42 H42A 109.0
C41 C42 H42B 109.0
C41 C42 C43 112.7(2)
H42A C42 H42B 107.8
C43 C42 H42A 109.0
C43 C42 H42B 109.0
C42 C43 H43A 109.0
C42 C43 H43B 109.0
H43A C43 H43B 107.8
C44 C43 C42 112.9(2)
C44 C43 H43A 109.0
C44 C43 H43B 109.0
C43 C44 H44A 108.8
C43 C44 H44B 108.8
C43 C44 C45 113.6(2)
H44A C44 H44B 107.7
C45 C44 H44A 108.8
C45 C44 H44B 108.8
C44 C45 H45A 108.9
C44 C45 H45B 108.9
H45A C45 H45B 107.7
C46 C45 C44 113.4(2)
C46 C45 H45A 108.9
C46 C45 H45B 108.9
C45 C46 H46A 109.1
C45 C46 H46B 109.1
C45 C46 C47 112.5(2)
H46A C46 H46B 107.8
C47 C46 H46A 109.1
C47 C46 H46B 109.1
C46 C47 H47A 109.5
C46 C47 H47B 109.5
C46 C47 H47C 109.5
H47A C47 H47B 109.5
H47A C47 H47C 109.5
H47B C47 H47C 109.5
H48A C48 H48B 108.6
C49 C48 H48A 110.4
C49 C48 H48B 110.4
O4 C48 H48A 110.4
O4 C48 H48B 110.4
O4 C48 C49 106.83(16)
C48 C49 H49A 108.7
C48 C49 H49B 108.7
C48 C49 C50 114.09(17)
H49A C49 H49B 107.6
C50 C49 H49A 108.7
C50 C49 H49B 108.7
C49 C50 H50A 109.0
C49 C50 H50B 109.0
C49 C50 C51 112.78(17)
H50A C50 H50B 107.8
C51 C50 H50A 109.0
C51 C50 H50B 109.0
C50 C51 H51A 108.8
C50 C51 H51B 108.8
H51A C51 H51B 107.7
C52 C51 C50 113.78(17)
C52 C51 H51A 108.8
C52 C51 H51B 108.8
C51 C52 H52A 108.8
C51 C52 H52B 108.8
C51 C52 C53 113.73(17)
H52A C52 H52B 107.7
C53 C52 H52A 108.8
C53 C52 H52B 108.8
C52 C53 H53A 108.9
C52 C53 H53B 108.9
C52 C53 C54 113.54(18)
H53A C53 H53B 107.7
C54 C53 H53A 108.9
C54 C53 H53B 108.9
C53 C54 H54A 108.9
C53 C54 H54B 108.9
H54A C54 H54B 107.7
C55 C54 C53 113.32(19)
C55 C54 H54A 108.9
C55 C54 H54B 108.9
C54 C55 H55A 109.5
C54 C55 H55B 109.5
C54 C55 H55C 109.5
H55A C55 H55B 109.5
H55A C55 H55C 109.5
H55B C55 H55C 109.5
F1 C56 F2 106.13(19)
F1 C56 S1 111.61(17)
F2 C56 S1 109.32(17)
F3 C56 F1 109.3(2)
F3 C56 F2 106.8(2)
F3 C56 S1 113.30(16)
F1A C56A F2A 104(4)
F1A C56A S1A 112(4)
F2A C56A S1A 112(3)
F3A C56A F1A 108(4)
F3A C56A F2A 109(4)
F3A C56A S1A 112(3)
C1 N1 C12 120.78(16)
C5 N1 C1 119.08(16)
C5 N1 C12 120.13(16)
C8 O1 C24 117.17(15)
C9 O2 C32 117.88(15)
C20 O3 C40 117.95(15)
C21 O4 C48 117.71(15)
H8A O8 H8B 99.7
O5 S1 C56 102.35(11)
O6 S1 C56 103.88(10)
O6 S1 O5 116.35(11)
O6 S1 O7 117.23(11)
O7 S1 C56 102.04(11)
O7 S1 O5 112.17(11)
O5A S1A C56A 112(2)
O6A S1A C56A 103(3)
O6A S1A O5A 126(2)
O6A S1A O7A 112(3)
O7A S1A C56A 99(3)
O7A S1A O5A 101(3)

loop_
_geom_bond_atom_site_label_1
_geom_bond_atom_site_label_2
_geom_bond_distance
C1 H1 0.9500
C1 C2 1.370(3)
C1 N1 1.359(2)
C2 H2 0.9500
C2 C3 1.411(3)
C3 C4 1.400(3)
C3 C6 1.470(3)
C4 H4 0.9500
C4 C5 1.367(3)
C5 H5 0.9500
C5 N1 1.356(2)
C6 C7 1.406(3)
C6 C11 1.393(3)
C7 H7 0.9500
C7 C8 1.378(3)
C8 C9 1.412(3)
C8 O1 1.358(2)
C9 C10 1.388(3)
C9 O2 1.359(2)
C10 H10 0.9500
C10 C11 1.391(3)
C11 H11 0.9500
C12 C13 1.390(3)
C12 C17 1.381(3)
C12 N1 1.450(2)
C13 H13 0.9500
C13 C14 1.386(3)
C14 H14 0.9500
C14 C15 1.407(3)
C15 C16 1.391(3)
C15 C18 1.485(3)
C16 H16 0.9500
C16 C17 1.382(3)
C17 H17 0.9500
C18 C19 1.408(3)
C18 C23 1.387(3)
C19 H19 0.9500
C19 C20 1.379(3)
C20 C21 1.406(3)
C20 O3 1.367(2)
C21 C22 1.386(3)
C21 O4 1.363(2)
C22 H22 0.9500
C22 C23 1.399(3)
C23 H23 0.9500
C24 H24A 0.9900
C24 H24B 0.9900
C24 C25 1.497(3)
C24 O1 1.441(2)
C25 H25A 0.9900
C25 H25B 0.9900
C25 H25C 0.9900
C25 H25D 0.9900
C25 C26 1.461(4)
C25 C26A 1.652(7)
C26 H26A 0.9900
C26 H26B 0.9900
C26 C27 1.510(4)
C26A H26C 0.9900
C26A H26D 0.9900
C26A C27A 1.554(8)
C27 H27A 0.9900
C27 H27B 0.9900
C27 C28 1.510(4)
C27A H27C 0.9900
C27A H27D 0.9900
C27A C28A 1.523(9)
C28 H28A 0.9900
C28 H28B 0.9900
C28 C29 1.530(5)
C28A H28C 0.9900
C28A H28D 0.9900
C28A C29A 1.550(9)
C29 H29A 0.9900
C29 H29B 0.9900
C29 C30 1.501(5)
C29A H29C 0.9900
C29A H29D 0.9900
C29A C30A 1.539(8)
C30 H30A 0.9900
C30 H30B 0.9900
C30 C31 1.507(7)
C30A H30C 0.9900
C30A H30D 0.9900
C30A C31A 1.513(9)
C31 H31A 0.9800
C31 H31B 0.9800
C31 H31C 0.9800
C31A H31D 0.9800
C31A H31E 0.9800
C31A H31F 0.9800
C32 H32A 0.9900
C32 H32B 0.9900
C32 C33 1.514(3)
C32 O2 1.435(2)
C33 H33A 0.9900
C33 H33B 0.9900
C33 C34 1.526(3)
C34 H34A 0.9900
C34 H34B 0.9900
C34 C35 1.527(3)
C35 H35A 0.9900
C35 H35B 0.9900
C35 C36 1.522(3)
C36 H36A 0.9900
C36 H36B 0.9900
C36 C37 1.528(3)
C37 H37A 0.9900
C37 H37B 0.9900
C37 C38 1.525(3)
C38 H38A 0.9900
C38 H38B 0.9900
C38 C39 1.532(3)
C39 H39A 0.9800
C39 H39B 0.9800
C39 H39C 0.9800
C40 H40A 0.9900
C40 H40B 0.9900
C40 C41 1.518(3)
C40 O3 1.438(2)
C41 H41A 0.9900
C41 H41B 0.9900
C41 C42 1.520(3)
C42 H42A 0.9900
C42 H42B 0.9900
C42 C43 1.531(3)
C43 H43A 0.9900
C43 H43B 0.9900
C43 C44 1.518(4)
C44 H44A 0.9900
C44 H44B 0.9900
C44 C45 1.533(4)
C45 H45A 0.9900
C45 H45B 0.9900
C45 C46 1.520(4)
C46 H46A 0.9900
C46 H46B 0.9900
C46 C47 1.522(4)
C47 H47A 0.9800
C47 H47B 0.9800
C47 H47C 0.9800
C48 H48A 0.9900
C48 H48B 0.9900
C48 C49 1.514(3)
C48 O4 1.429(2)
C49 H49A 0.9900
C49 H49B 0.9900
C49 C50 1.521(3)
C50 H50A 0.9900
C50 H50B 0.9900
C50 C51 1.526(3)
C51 H51A 0.9900
C51 H51B 0.9900
C51 C52 1.522(3)
C52 H52A 0.9900
C52 H52B 0.9900
C52 C53 1.523(3)
C53 H53A 0.9900
C53 H53B 0.9900
C53 C54 1.525(3)
C54 H54A 0.9900
C54 H54B 0.9900
C54 C55 1.522(3)
C55 H55A 0.9800
C55 H55B 0.9800
C55 H55C 0.9800
C56 F1 1.323(3)
C56 F2 1.350(3)
C56 F3 1.313(3)
C56 S1 1.844(2)
C56A F1A 1.33(4)
C56A F2A 1.35(4)
C56A F3A 1.32(5)
C56A S1A 1.848(11)
O5 S1 1.4558(17)
O5A S1A 1.62(3)
O6 S1 1.4071(16)
O6A S1A 1.43(3)
O7 S1 1.4411(17)
O7A S1A 1.44(3)
O8 H8A 0.9124
O8 H8B 0.9663

loop_
_geom_hbond_atom_site_label_D
_geom_hbond_atom_site_label_H
_geom_hbond_atom_site_label_A
_geom_hbond_distance_DH
_geom_hbond_distance_HA
_geom_hbond_distance_DA
_geom_hbond_angle_DHA
_geom_hbond_site_symmetry_A
_geom_hbond_publ_flag
C2 H2 F3A 0.95 1.59 2.45(5) 148.4 . yes
C13 H13 F1A 0.95 1.67 2.57(5) 158.8 2_656 yes
C14 H14 F2A 0.95 1.90 2.63(4) 132.2 2_656 yes
C17 H17 O6A 0.95 2.01 2.81(3) 140.7 1_665 yes
O8 H8A O7 0.91 2.02 2.894(3) 159.1 2_656 yes
O8 H8B O5 0.97 2.00 2.961(3) 174.5 . yes

loop_
_geom_torsion_atom_site_label_1
_geom_torsion_atom_site_label_2
_geom_torsion_atom_site_label_3
_geom_torsion_atom_site_label_4
_geom_torsion
C1 C2 C3 C4 -0.6(3)
C1 C2 C3 C6 -179.22(18)
C2 C1 N1 C5 -0.4(3)
C2 C1 N1 C12 179.40(17)
C2 C3 C4 C5 -0.5(3)
C2 C3 C6 C7 9.8(3)
C2 C3 C6 C11 -169.65(19)
C3 C4 C5 N1 1.1(3)
C3 C6 C7 C8 -179.57(18)
C3 C6 C11 C10 -179.81(18)
C4 C3 C6 C7 -168.73(18)
C4 C3 C6 C11 11.8(3)
C4 C5 N1 C1 -0.7(3)
C4 C5 N1 C12 179.53(18)
C6 C3 C4 C5 178.16(18)
C6 C7 C8 C9 -0.5(3)
C6 C7 C8 O1 178.89(18)
C7 C6 C11 C10 0.7(3)
C7 C8 C9 C10 0.5(3)
C7 C8 C9 O2 -179.86(17)
C7 C8 O1 C24 -15.4(3)
C8 C9 C10 C11 0.1(3)
C8 C9 O2 C32 -178.44(16)
C9 C8 O1 C24 164.07(18)
C9 C10 C11 C6 -0.7(3)
C10 C9 O2 C32 1.1(3)
C11 C6 C7 C8 -0.1(3)
C12 C13 C14 C15 1.1(3)
C13 C12 C17 C16 -1.7(3)
C13 C12 N1 C1 -31.7(3)
C13 C12 N1 C5 148.06(19)
C13 C14 C15 C16 -1.6(3)
C13 C14 C15 C18 179.65(18)
C14 C15 C16 C17 0.4(3)
C14 C15 C18 C19 -156.47(19)
C14 C15 C18 C23 25.7(3)
C15 C16 C17 C12 1.3(3)
C15 C18 C19 C20 -176.05(18)
C15 C18 C23 C22 177.37(18)
C16 C15 C18 C19 24.8(3)
C16 C15 C18 C23 -153.05(19)
C17 C12 C13 C14 0.5(3)
C17 C12 N1 C1 148.41(19)
C17 C12 N1 C5 -31.8(3)
C18 C15 C16 C17 179.18(18)
C18 C19 C20 C21 -2.1(3)
C18 C19 C20 O3 178.91(18)
C19 C18 C23 C22 -0.5(3)
C19 C20 C21 C22 1.0(3)
C19 C20 C21 O4 -178.95(17)
C19 C20 O3 C40 7.8(3)
C20 C21 C22 C23 0.4(3)
C20 C21 O4 C48 172.77(17)
C21 C20 O3 C40 -171.23(18)
C21 C22 C23 C18 -0.6(3)
C22 C21 O4 C48 -7.2(3)
C23 C18 C19 C20 1.9(3)
C24 C25 C26 C27 -174.0(3)
C24 C25 C26A C27A 174.0(7)
C25 C24 O1 C8 -173.36(18)
C25 C26 C27 C28 177.1(4)
C25 C26A C27A C28A 66.2(12)
C26 C27 C28 C29 -177.7(4)
C26A C27A C28A C29A 173.7(10)
C27 C28 C29 C30 177.0(4)
C27A C28A C29A C30A -179.4(9)
C28 C29 C30 C31 179.7(6)
C28A C29A C30A C31A -174.5(13)
C32 C33 C34 C35 179.88(17)
C33 C32 O2 C9 -178.77(15)
C33 C34 C35 C36 177.64(18)
C34 C35 C36 C37 174.72(19)
C35 C36 C37 C38 178.1(2)
C36 C37 C38 C39 173.6(2)
C40 C41 C42 C43 177.1(2)
C41 C40 O3 C20 -176.75(18)
C41 C42 C43 C44 -173.2(3)
C42 C43 C44 C45 179.4(3)
C43 C44 C45 C46 -176.8(4)
C44 C45 C46 C47 179.7(3)
C48 C49 C50 C51 177.97(18)
C49 C48 O4 C21 179.88(16)
C49 C50 C51 C52 -176.78(18)
C50 C51 C52 C53 -175.26(18)
C51 C52 C53 C54 -176.95(18)
C52 C53 C54 C55 -172.65(19)
F1 C56 S1 O5 -65.35(19)
F1 C56 S1 O6 56.12(19)
F1 C56 S1 O7 178.44(17)
F1A C56A S1A O5A 78(5)
F1A C56A S1A O6A -61(5)
F1A C56A S1A O7A -176(4)
F2 C56 S1 O5 177.55(15)
F2 C56 S1 O6 -60.98(17)
F2 C56 S1 O7 61.34(17)
F2A C56A S1A O5A -166(4)
F2A C56A S1A O6A 55(4)
F2A C56A S1A O7A -60(4)
F3 C56 S1 O5 58.5(2)
F3 C56 S1 O6 179.99(18)
F3 C56 S1 O7 -57.7(2)
F3A C56A S1A O5A -43(5)
F3A C56A S1A O6A 178(4)
F3A C56A S1A O7A 63(5)
N1 C1 C2 C3 1.0(3)
N1 C12 C13 C14 -179.30(17)
N1 C12 C17 C16 178.13(17)
O1 C8 C9 C10 -178.95(17)
O1 C8 C9 O2 0.7(2)
O1 C24 C25 C26 53.1(3)
O1 C24 C25 C26A 74.5(4)
O2 C9 C10 C11 -179.48(18)
O2 C32 C33 C34 -64.7(2)
O3 C20 C21 C22 -179.94(17)
O3 C20 C21 O4 0.1(3)
O3 C40 C41 C42 -57.4(3)
O4 C21 C22 C23 -179.69(18)
O4 C48 C49 C50 66.0(2)

loop_
_exptl_oxdiff_crystal_face_indexfrac_h
_exptl_oxdiff_crystal_face_indexfrac_k
_exptl_oxdiff_crystal_face_indexfrac_l
_exptl_oxdiff_crystal_face_x
_exptl_oxdiff_crystal_face_y
_exptl_oxdiff_crystal_face_z
0.0003 0.0001 1.0003 -0.0080 0.0213 0.0449
1.0000 -0.0004 0.0009 -0.1722 -0.0606 0.0303
-0.0001 0.9992 -5.0030 0.0312 -0.2449 -0.1423
-1.0000 0.0004 -0.0009 0.1722 0.0606 -0.0303
0.0001 -0.9992 5.0030 -0.0312 0.2449 0.1423
-0.0009 -0.9994 1.0018 0.0007 0.1597 -0.0372
0.0009 0.9994 -1.0018 -0.0007 -0.1597 0.0372
-0.0003 -0.0001 -1.0003 0.0080 -0.0213 -0.0449
